data_7051129
loop_
_publ_author_name
'Ewa Matczak-Jon'
'Wanda Sawka-Dobrowolska'
'Pawe\/l Kafarski'
'Veneta Videnova-Adrabi\'nska'

_publ_section_title
;
 Molecular organization and solution properties of N-substituted
 aminomethane-1,1-diphosphonic acids
;
_journal_issue 11
_journal_name_full 'New J. Chem.'
_journal_page_first 1447
_journal_page_last 1457
_journal_paper_doi 10.1039/b102282m
_journal_volume 25
_journal_year 2001
_chemical_formula_moiety 'C5 H13 N O6 P2, H2 O'
_chemical_formula_sum 'C5 H15 N O7 P2'
_chemical_formula_weight 263.12
_chemical_name_common 'C5 H13 N O6 P2, H2 O'
_chemical_name_systematic
;
N-pyrrolidinemethane-1,1-diphosphonic acid
;
_space_group_IT_number 2
_symmetry_cell_setting triclinic
_symmetry_space_group_name_Hall '-P 1'
_symmetry_space_group_name_H-M 'P -1'
_atom_sites_solution_hydrogens difmap
_atom_sites_solution_primary direct
_atom_sites_solution_secondary difmap
_cell_angle_alpha 98.14(1)
_cell_angle_beta 99.10(1)
_cell_angle_gamma 99.59(1)
_cell_formula_units_Z 2
_cell_length_a 7.167(1)
_cell_length_b 7.535(1)
_cell_length_c 10.052(2)
_cell_measurement_temperature 100(2)
_cell_measurement_theta_max 28
_cell_measurement_theta_min 3
_cell_volume 520.60(15)
_computing_cell_refinement 'Kuma CCDKM4 software, version 1.63'
_computing_data_collection 'Kuma CCDKM4 software, version 1.63'
_computing_data_reduction 'Kuma CCDKM4 software, version 1.63'
_computing_structure_refinement 'SHELXL-97 (Sheldrick, 1997)'
_computing_structure_solution 'SHELXS-97 (Sheldrick, 1990)'
_diffrn_ambient_temperature 100(2)
_diffrn_measurement_device_type 'Kuma CCDKM4 k-geometry diffractometer'
_diffrn_measurement_method \w
_diffrn_radiation_monochromator graphite
_diffrn_radiation_source 'fine-focus sealed tube'
_diffrn_radiation_type MoK\a
_diffrn_radiation_wavelength 0.71073
_diffrn_reflns_av_R_equivalents 0.0238
_diffrn_reflns_av_sigmaI/netI 0.0248
_diffrn_reflns_limit_h_max 9
_diffrn_reflns_limit_h_min -9
_diffrn_reflns_limit_k_max 9
_diffrn_reflns_limit_k_min -8
_diffrn_reflns_limit_l_max 13
_diffrn_reflns_limit_l_min -13
_diffrn_reflns_number 3652
_diffrn_reflns_theta_full 28.74
_diffrn_reflns_theta_max 28.74
_diffrn_reflns_theta_min 3.27
_exptl_absorpt_coefficient_mu 0.436
_exptl_absorpt_correction_type none
_exptl_crystal_colour white
_exptl_crystal_density_diffrn 1.679
_exptl_crystal_density_method 'not measured'
_exptl_crystal_description block
_exptl_crystal_F_000 276
_exptl_crystal_size_max 0.2
_exptl_crystal_size_mid 0.2
_exptl_crystal_size_min 0.18
_refine_diff_density_max 0.389
_refine_diff_density_min -0.387
_refine_diff_density_rms 0.035
_refine_ls_extinction_coef 0.028(6)
_refine_ls_extinction_expression Fc^*^=kFc[1+0.001xFc^2^\l^3^/sin(2\q)]^-1/4^
_refine_ls_extinction_method SHELXL
_refine_ls_goodness_of_fit_ref 1.082
_refine_ls_hydrogen_treatment refall
_refine_ls_matrix_type full
_refine_ls_number_parameters 197
_refine_ls_number_reflns 2339
_refine_ls_number_restraints 0
_refine_ls_restrained_S_all 1.082
_refine_ls_R_factor_all 0.0374
_refine_ls_R_factor_gt 0.0341
_refine_ls_shift/su_max 0.012
_refine_ls_shift/su_mean 0.009
_refine_ls_structure_factor_coef Fsqd
_refine_ls_weighting_details 'w=1/[\s^2^(Fo^2^)+(0.0492P)^2^+0.5152P] where P=(Fo^2^+2Fc^2^)/3'
_refine_ls_weighting_scheme calc
_refine_ls_wR_factor_gt 0.0909
_refine_ls_wR_factor_ref 0.0928
_reflns_number_gt 2113
_reflns_number_total 2339
_reflns_threshold_expression >2sigma(I)
_cod_data_source_file b102282m.txt
_cod_data_source_block II
_cod_depositor_comments
;
The following automatic conversions were performed:

'_refine_ls_weighting_scheme' value 'calc
w=1/[\s^2^(Fo^2^)+(0.0492P)^2^+0.5152P] where P=(Fo^2^+2Fc^2^)/3' was
changed to 'calc'. New tag '_refine_ls_weighting_details' was
created. The value of the new tag was set to
'w=1/[\s^2^(Fo^2^)+(0.0492P)^2^+0.5152P] where P=(Fo^2^+2Fc^2^)/3'.

Automatic conversion script
Id: cif_fix_values 3143 2015-03-26 13:38:13Z robertas 
;
_cod_original_cell_volume 520.60(14)
_cod_database_code 7051129

loop_
_symmetry_equiv_pos_as_xyz
'x, y, z'
'-x, -y, -z'

loop_
_atom_site_label
_atom_site_type_symbol
_atom_site_fract_x
_atom_site_fract_y
_atom_site_fract_z
_atom_site_U_iso_or_equiv
_atom_site_adp_type
_atom_site_occupancy
_atom_site_calc_flag
_atom_site_refinement_flags
_atom_site_disorder_assembly
_atom_site_disorder_group
P1 P 0.49181(6) 0.54437(6) 0.29745(4) 0.00762(14) Uani 1 d . . .
P2 P 0.30913(6) 0.23299(6) 0.05651(4) 0.00809(14) Uani 1 d . . .
O1 O 0.45475(18) 0.69043(17) 0.21426(13) 0.0107(3) Uani 1 d . . .
O2 O 0.66063(18) 0.59624(17) 0.41366(13) 0.0112(3) Uani 1 d . . .
O3 O 0.30002(18) 0.47291(18) 0.34559(14) 0.0109(3) Uani 1 d . . .
O4 O 0.20045(18) 0.37276(17) 0.01085(13) 0.0114(3) Uani 1 d . . .
O5 O 0.20814(18) 0.09322(18) 0.12837(13) 0.0116(3) Uani 1 d . . .
O6 O 0.38013(19) 0.12470(17) -0.06573(13) 0.0108(3) Uani 1 d . . .
O1W O 0.1603(2) -0.23552(19) 0.05607(16) 0.0183(3) Uani 1 d . . .
N1 N 0.6437(2) 0.2236(2) 0.23207(15) 0.0086(3) Uani 1 d . . .
C1 C 0.5323(2) 0.3568(2) 0.17237(17) 0.0079(3) Uani 1 d . . .
C2 C 0.5703(3) 0.1384(2) 0.34807(18) 0.0109(3) Uani 1 d . . .
C3 C 0.7491(3) 0.1078(3) 0.4391(2) 0.0191(4) Uani 1 d . . .
C4 C 0.9158(3) 0.1514(3) 0.3631(2) 0.0173(4) Uani 1 d . . .
C5 C 0.8586(3) 0.2953(3) 0.2826(2) 0.0131(4) Uani 1 d . . .
H1 H 0.614(3) 0.412(3) 0.118(2) 0.012(5) Uiso 1 d . . .
H2 H 0.638(4) 0.130(4) 0.167(3) 0.019(6) Uiso 1 d . . .
H3 H 0.313(4) 0.454(4) 0.421(3) 0.030(7) Uiso 1 d . . .
H5 H 0.193(8) -0.031(8) 0.090(6) 0.073(12) Uiso 1 d . . .
H6 H 0.421(6) 0.189(5) -0.114(4) 0.056(11) Uiso 1 d . . .
H21 H 0.504(3) 0.221(3) 0.393(2) 0.012(5) Uiso 1 d . . .
H22 H 0.480(4) 0.026(4) 0.310(3) 0.023(7) Uiso 1 d . . .
H31 H 0.776(5) 0.191(5) 0.528(4) 0.054(10) Uiso 1 d . . .
H32 H 0.730(4) -0.014(4) 0.454(3) 0.033(8) Uiso 1 d . . .
H41 H 0.927(4) 0.043(4) 0.300(3) 0.026(7) Uiso 1 d . . .
H42 H 1.037(4) 0.200(4) 0.425(3) 0.024(7) Uiso 1 d . . .
H51 H 0.867(4) 0.409(4) 0.338(3) 0.019(6) Uiso 1 d . . .
H52 H 0.918(4) 0.303(4) 0.206(3) 0.020(6) Uiso 1 d . . .
H7 H 0.239(6) -0.286(6) 0.117(4) 0.063(11) Uiso 1 d . . .
H8 H 0.050(7) -0.263(6) 0.091(5) 0.084(14) Uiso 1 d . . .

loop_
_atom_site_aniso_label
_atom_site_aniso_U_11
_atom_site_aniso_U_22
_atom_site_aniso_U_33
_atom_site_aniso_U_23
_atom_site_aniso_U_13
_atom_site_aniso_U_12
P1 0.0097(2) 0.0062(2) 0.0068(2) 0.00125(15) 0.00117(16) 0.00114(15)
P2 0.0082(2) 0.0072(2) 0.0083(2) 0.00081(16) 0.00011(16) 0.00149(15)
O1 0.0133(6) 0.0077(6) 0.0120(6) 0.0034(5) 0.0018(5) 0.0036(5)
O2 0.0114(6) 0.0115(6) 0.0088(6) 0.0012(5) 0.0005(5) -0.0013(5)
O3 0.0107(6) 0.0133(6) 0.0089(6) 0.0030(5) 0.0019(5) 0.0017(5)
O4 0.0099(6) 0.0090(6) 0.0148(6) 0.0024(5) -0.0013(5) 0.0031(5)
O5 0.0127(6) 0.0094(6) 0.0121(6) 0.0015(5) 0.0030(5) -0.0003(5)
O6 0.0147(6) 0.0087(6) 0.0090(6) 0.0016(5) 0.0028(5) 0.0022(5)
O1W 0.0163(7) 0.0144(7) 0.0239(7) 0.0043(6) 0.0010(6) 0.0043(5)
N1 0.0087(7) 0.0083(7) 0.0090(7) 0.0015(5) 0.0011(5) 0.0028(5)
C1 0.0085(7) 0.0072(7) 0.0086(7) 0.0024(6) 0.0010(6) 0.0028(6)
C2 0.0132(8) 0.0089(8) 0.0113(8) 0.0032(6) 0.0028(7) 0.0023(7)
C3 0.0166(9) 0.0242(10) 0.0183(10) 0.0114(8) 0.0002(7) 0.0053(8)
C4 0.0148(9) 0.0186(9) 0.0185(9) 0.0056(7) -0.0007(8) 0.0044(7)
C5 0.0079(8) 0.0146(9) 0.0163(9) 0.0035(7) 0.0007(7) 0.0015(6)

loop_
_atom_type_symbol
_atom_type_description
_atom_type_scat_dispersion_real
_atom_type_scat_dispersion_imag
_atom_type_scat_source
C C 0.0033 0.0016 'International Tables Vol C Tables 4.2.6.8 and 6.1.1.4'
H H 0.0000 0.0000 'International Tables Vol C Tables 4.2.6.8 and 6.1.1.4'
N N 0.0061 0.0033 'International Tables Vol C Tables 4.2.6.8 and 6.1.1.4'
O O 0.0106 0.0060 'International Tables Vol C Tables 4.2.6.8 and 6.1.1.4'
P P 0.1023 0.0942 'International Tables Vol C Tables 4.2.6.8 and 6.1.1.4'

loop_
_geom_angle_atom_site_label_1
_geom_angle_atom_site_label_2
_geom_angle_atom_site_label_3
_geom_angle
_geom_angle_site_symmetry_1
_geom_angle_site_symmetry_3
_geom_angle_publ_flag
O2 P1 O1 116.27(7) . . ?
O2 P1 O3 112.19(7) . . ?
O1 P1 O3 107.38(7) . . ?
O2 P1 C1 109.27(8) . . ?
O1 P1 C1 104.21(7) . . ?
O3 P1 C1 106.85(8) . . ?
O4 P2 O5 117.11(8) . . ?
O4 P2 O6 111.74(8) . . ?
O5 P2 O6 107.20(7) . . ?
O4 P2 C1 107.18(7) . . ?
O5 P2 C1 108.38(8) . . ?
O6 P2 C1 104.48(7) . . ?
P1 O3 H3 115(2) . . ?
P2 O5 H5 117(3) . . ?
P2 O6 H6 112(3) . . ?
H7 O1W H8 97(4) . . ?
C1 N1 C5 115.54(13) . . ?
C1 N1 C2 116.80(13) . . ?
C5 N1 C2 105.89(13) . . ?
C1 N1 H2 108.6(17) . . ?
C5 N1 H2 104.2(17) . . ?
C2 N1 H2 104.5(17) . . ?
N1 C1 P2 110.38(11) . . ?
N1 C1 P1 115.53(11) . . ?
P2 C1 P1 112.90(9) . . ?
N1 C1 H1 103.4(14) . . ?
P2 C1 H1 107.5(14) . . ?
P1 C1 H1 106.2(14) . . ?
C3 C2 N1 105.38(14) . . ?
C3 C2 H21 113.2(14) . . ?
N1 C2 H21 108.1(14) . . ?
C3 C2 H22 112.4(16) . . ?
N1 C2 H22 109.1(16) . . ?
H21 C2 H22 109(2) . . ?
C2 C3 C4 106.09(15) . . ?
C2 C3 H31 111(2) . . ?
C4 C3 H31 109(2) . . ?
C2 C3 H32 109.2(19) . . ?
C4 C3 H32 112.1(19) . . ?
H31 C3 H32 110(3) . . ?
C5 C4 C3 103.70(15) . . ?
C5 C4 H41 109.6(16) . . ?
C3 C4 H41 111.1(17) . . ?
C5 C4 H42 109.9(16) . . ?
C3 C4 H42 112.0(16) . . ?
H41 C4 H42 110(2) . . ?
C4 C5 N1 102.11(14) . . ?
C4 C5 H51 112.8(16) . . ?
N1 C5 H51 104.9(15) . . ?
C4 C5 H52 113.3(16) . . ?
N1 C5 H52 108.5(16) . . ?
H51 C5 H52 114(2) . . ?

loop_
_geom_bond_atom_site_label_1
_geom_bond_atom_site_label_2
_geom_bond_distance
_geom_bond_site_symmetry_2
_geom_bond_publ_flag
P1 O2 1.4991(13) . ?
P1 O1 1.5063(13) . ?
P1 O3 1.5656(13) . ?
P1 C1 1.8471(17) . ?
P2 O4 1.4912(13) . ?
P2 O5 1.5105(13) . ?
P2 O6 1.5769(13) . ?
P2 C1 1.8413(17) . ?
O3 H3 0.79(3) . ?
O5 H5 0.94(6) . ?
O6 H6 0.79(4) . ?
O1W H7 0.93(4) . ?
O1W H8 0.92(5) . ?
N1 C1 1.514(2) . ?
N1 C5 1.523(2) . ?
N1 C2 1.531(2) . ?
N1 H2 0.88(3) . ?
C1 H1 0.95(2) . ?
C2 C3 1.523(3) . ?
C2 H21 0.95(2) . ?
C2 H22 0.97(3) . ?
C3 C4 1.532(3) . ?
C3 H31 0.99(4) . ?
C3 H32 0.94(3) . ?
C4 C5 1.514(3) . ?
C4 H41 0.98(3) . ?
C4 H42 0.97(3) . ?
C5 H51 0.94(3) . ?
C5 H52 0.94(3) . ?

loop_
_geom_hbond_atom_site_label_D
_geom_hbond_atom_site_label_H
_geom_hbond_atom_site_label_A
_geom_hbond_distance_DH
_geom_hbond_distance_HA
_geom_hbond_distance_DA
_geom_hbond_angle_DHA
_geom_hbond_site_symmetry_A
N1 H2 O6 0.88(3) 2.01(3) 2.869(2) 163(2) 2_655
O3 H3 O2 0.79(3) 1.74(3) 2.5293(19) 178(3) 2_666
O5 H5 O1W 0.94(6) 1.50(6) 2.4310(19) 168(5) .
O6 H6 O1 0.79(4) 1.70(4) 2.4836(18) 170(4) 2_665
O1W H7 O1 0.93(4) 1.74(4) 2.622(2) 156(4) 1_545
O1W H7 O4 0.93(4) 2.59(4) 2.991(2) 107(3) 1_545
O1W H8 O4 0.92(5) 1.91(5) 2.563(2) 126(4) 2
C5 H51 O2 0.94(3) 2.34(3) 3.116(2) 139(2) .
C5 H52 O1W 0.94(3) 2.56(3) 3.348(3) 141(2) 2_655
C2 H22 O1 0.97(3) 2.54(3) 3.364(2) 144(2) 1_545
C1 H1 O4 0.95(2) 2.55(2) 3.477(3) 166(2) 2_665
C4 H42 O2 0.97(3) 2.60(3) 3.547(2) 167(2) 2_766

loop_
_geom_torsion_atom_site_label_1
_geom_torsion_atom_site_label_2
_geom_torsion_atom_site_label_3
_geom_torsion_atom_site_label_4
_geom_torsion
_geom_torsion_site_symmetry_1
_geom_torsion_site_symmetry_2
_geom_torsion_site_symmetry_3
_geom_torsion_site_symmetry_4
_geom_torsion_publ_flag
C5 N1 C1 P2 157.17(12) . . . . ?
C2 N1 C1 P2 -77.30(16) . . . . ?
C5 N1 C1 P1 -73.23(16) . . . . ?
C2 N1 C1 P1 52.31(17) . . . . ?
O4 P2 C1 N1 175.58(11) . . . . ?
O5 P2 C1 N1 48.34(13) . . . . ?
O6 P2 C1 N1 -65.72(12) . . . . ?
O4 P2 C1 P1 44.58(11) . . . . ?
O5 P2 C1 P1 -82.66(10) . . . . ?
O6 P2 C1 P1 163.28(8) . . . . ?
O2 P1 C1 N1 33.14(14) . . . . ?
O1 P1 C1 N1 158.04(12) . . . . ?
O3 P1 C1 N1 -88.47(13) . . . . ?
O2 P1 C1 P2 161.51(8) . . . . ?
O1 P1 C1 P2 -73.59(10) . . . . ?
O3 P1 C1 P2 39.90(11) . . . . ?
C1 N1 C2 C3 -148.15(15) . . . . ?
C5 N1 C2 C3 -17.92(18) . . . . ?
N1 C2 C3 C4 -7.6(2) . . . . ?
C2 C3 C4 C5 30.3(2) . . . . ?
C3 C4 C5 N1 -40.78(18) . . . . ?
C1 N1 C5 C4 167.49(14) . . . . ?
C2 N1 C5 C4 36.53(17) . . . . ?
H1 C1 N1 H2 -74(2) . . . . ?
H1 C1 N1 C5 42.4(15) . . . . ?
H1 C1 N1 C2 167.9(15) . . . . ?
O2 P1 P2 O6 -51.66(12) . . . . ?
O2 P1 P2 O5 78.37(10) . . . . ?
O2 P1 P2 O4 -165.38(10) . . . . ?
O1 P1 P2 O6 87.65(9) . . . . ?
O1 P1 P2 O5 -142.33(7) . . . . ?
O1 P1 P2 O4 -26.07(7) . . . . ?
O3 P1 P2 O6 -165.23(9) . . . . ?
O3 P1 P2 O5 -35.20(7) . . . . ?
O3 P1 P2 O4 81.05(7) . . . . ?
